data_4077873
loop_
_publ_author_name
'Gao, Jing'
'Li, Shaoguang'
'Zhao, Yanxia'
'Wu, Biao'
'Yang, Xiao-Juan'

_publ_section_title
;
 Reactions of \a-Diimine-Stabilized Zn--Zn-Bonded Compounds with
 Phenylacetylene
;
_journal_issue 8
_journal_name_full Organometallics
_journal_page_first 2978
_journal_paper_doi 10.1021/om200868j
_journal_volume 31
_journal_year 2012
_chemical_formula_sum 'C76 H108 K2 O21 Zn'
_chemical_formula_weight 1501.19
_chemical_name_systematic
; 
 ? 
;
_space_group_IT_number 9
_symmetry_cell_setting monoclinic
_symmetry_space_group_name_Hall 'C -2yc'
_symmetry_space_group_name_H-M 'C 1 c 1'
_atom_sites_solution_hydrogens geom
_atom_sites_solution_primary direct
_atom_sites_solution_secondary difmap
_audit_creation_method SHELXL-97
_cell_angle_alpha 90.00
_cell_angle_beta 114.537(4)
_cell_angle_gamma 90.00
_cell_formula_units_Z 4
_cell_length_a 24.414(7)
_cell_length_b 14.365(4)
_cell_length_c 23.771(11)
_cell_measurement_temperature 123(2)
_cell_volume 7584(5)
_computing_cell_refinement 'Bruker SAINT'
_computing_data_collection 'Bruker APEX2'
_computing_data_reduction 'Bruker SAINT'
_computing_molecular_graphics 'Bruker SHELXTL'
_computing_publication_material 'Bruker SHELXTL'
_computing_structure_refinement 'SHELXL-97 (Sheldrick, 2008)'
_computing_structure_solution 'SHELXS-97 (Sheldrick, 2008)'
_diffrn_ambient_temperature 123(2)
_diffrn_measured_fraction_theta_full 0.987
_diffrn_measured_fraction_theta_max 0.987
_diffrn_measurement_device_type 'Bruker APEX-II CCD'
_diffrn_measurement_method '\w scans'
_diffrn_radiation_monochromator graphite
_diffrn_radiation_source 'fine-focus sealed tube'
_diffrn_radiation_type MoK\a
_diffrn_radiation_wavelength 0.71073
_diffrn_reflns_av_R_equivalents 0.0379
_diffrn_reflns_av_sigmaI/netI 0.0653
_diffrn_reflns_limit_h_max 28
_diffrn_reflns_limit_h_min -28
_diffrn_reflns_limit_k_max 15
_diffrn_reflns_limit_k_min -17
_diffrn_reflns_limit_l_max 25
_diffrn_reflns_limit_l_min -28
_diffrn_reflns_number 18149
_diffrn_reflns_theta_full 25.00
_diffrn_reflns_theta_max 25.00
_diffrn_reflns_theta_min 1.69
_exptl_absorpt_coefficient_mu 0.505
_exptl_absorpt_correction_T_max 0.8840
_exptl_absorpt_correction_T_min 0.0278
_exptl_absorpt_correction_type multi-scan
_exptl_absorpt_process_details SADABS
_exptl_crystal_colour red
_exptl_crystal_density_diffrn 1.315
_exptl_crystal_density_method 'not measured'
_exptl_crystal_description block
_exptl_crystal_F_000 3200
_exptl_crystal_size_max 25.00
_exptl_crystal_size_mid 0.35
_exptl_crystal_size_min 0.25
_refine_diff_density_max 1.178
_refine_diff_density_min -0.875
_refine_diff_density_rms 0.075
_refine_ls_abs_structure_details 'Flack H D (1983), Acta Cryst. A39, 876-881'
_refine_ls_abs_structure_Flack 0.523(17)
_refine_ls_extinction_method none
_refine_ls_goodness_of_fit_ref 1.047
_refine_ls_hydrogen_treatment constr
_refine_ls_matrix_type full
_refine_ls_number_parameters 854
_refine_ls_number_reflns 10639
_refine_ls_number_restraints 8
_refine_ls_restrained_S_all 1.062
_refine_ls_R_factor_all 0.0680
_refine_ls_R_factor_gt 0.0511
_refine_ls_shift/su_max 0.001
_refine_ls_shift/su_mean 0.000
_refine_ls_structure_factor_coef Fsqd
_refine_ls_weighting_details 'calc w=1/[\s^2^(Fo^2^)+(0.0440P)^2^+22.7266P] where P=(Fo^2^+2Fc^2^)/3'
_refine_ls_weighting_scheme calc
_refine_ls_wR_factor_gt 0.1162
_refine_ls_wR_factor_ref 0.1271
_reflns_number_gt 8796
_reflns_number_total 10639
_reflns_threshold_expression >2sigma(I)
_cod_data_source_file om200868j_si_002.cif
_cod_data_source_block 6
_cod_depositor_comments
;
The following automatic conversions were performed:

'_symmetry_cell_setting' value 'Monoclinic' changed to 'monoclinic'
according to /home/saulius/struct/CIF-dictionaries/cif_core.dic
dictionary named 'cif_core.dic' version 2.4.1 from
2010-06-29.

'_exptl_absorpt_correction_type' value 'Multi-scan'
changed to 'multi-scan' according to
/home/saulius/struct/CIF-dictionaries/cif_core.dic dictionary named
'cif_core.dic' version 2.4.1 from 2010-06-29.

Automatic conversion script
Id: cif_fix_values 1715 2011-07-08 13:25:40Z adriana 
;
_cod_original_sg_symbol_H-M Cc
_cod_database_code 4077873

loop_
_symmetry_equiv_pos_as_xyz
'x, y, z'
'x, -y, z+1/2'
'x+1/2, y+1/2, z'
'x+1/2, -y+1/2, z+1/2'

loop_
_atom_site_label
_atom_site_type_symbol
_atom_site_fract_x
_atom_site_fract_y
_atom_site_fract_z
_atom_site_U_iso_or_equiv
_atom_site_adp_type
_atom_site_occupancy
_atom_site_symmetry_multiplicity
_atom_site_calc_flag
_atom_site_refinement_flags
Zn1 Zn 0.14118(3) 0.63908(3) 0.37916(4) 0.01825(13) Uani 1 1 d .
K1 K 0.81718(5) 0.81682(10) 0.25777(6) 0.0213(3) Uani 1 1 d .
K2 K 0.97514(5) 0.32141(10) 0.50779(6) 0.0196(3) Uani 1 1 d .
O1 O 0.76231(17) 0.9936(3) 0.2903(2) 0.0228(10) Uani 1 1 d .
O2 O 0.70139(18) 0.8194(3) 0.2615(2) 0.0263(11) Uani 1 1 d .
O3 O 0.75809(19) 0.6525(3) 0.2609(2) 0.0248(11) Uani 1 1 d .
O4 O 0.85390(19) 0.7252(3) 0.3713(2) 0.0242(10) Uani 1 1 d .
O5 O 0.87446(18) 0.9247(3) 0.3769(2) 0.0237(10) Uani 1 1 d .
O6 O 0.90238(19) 0.6769(3) 0.2639(2) 0.0319(10) Uani 1 1 d .
O7 O 0.93315(19) 0.8680(3) 0.2818(2) 0.0338(11) Uani 1 1 d .
O8 O 0.8431(2) 0.9610(3) 0.1826(2) 0.0372(11) Uani 1 1 d .
O9 O 0.74558(18) 0.8448(3) 0.1332(2) 0.0374(11) Uani 1 1 d .
O10 O 0.81164(19) 0.6900(4) 0.1426(2) 0.0426(12) Uani 1 1 d .
O11 O 1.03206(19) 0.1507(3) 0.5018(2) 0.0238(11) Uani 1 1 d .
O12 O 0.93057(19) 0.2177(3) 0.3963(2) 0.0258(11) Uani 1 1 d .
O13 O 0.91293(18) 0.4177(3) 0.3916(2) 0.0256(11) Uani 1 1 d .
O14 O 1.02622(17) 0.4892(3) 0.4783(2) 0.0230(10) Uani 1 1 d .
O15 O 1.09005(17) 0.3184(3) 0.5009(2) 0.0235(10) Uani 1 1 d .
O16 O 1.0245(4) 0.2317(4) 0.6284(4) 0.136(3) Uani 1 1 d U
O17 O 0.91338(19) 0.1630(3) 0.5427(2) 0.0364(11) Uani 1 1 d .
O18 O 0.85079(17) 0.3200(3) 0.4732(2) 0.0302(10) Uani 1 1 d .
O19 O 0.9199(2) 0.4594(5) 0.5550(4) 0.121(4) Uani 1 1 d .
O20 O 1.04178(18) 0.4199(3) 0.6194(2) 0.0305(10) Uani 1 1 d .
O21 O 0.6708(5) 0.4721(13) 0.4327(7) 0.235(8) Uani 1 1 d .
C1 C 0.1065(3) 0.7165(5) 0.4286(4) 0.0263(16) Uani 1 1 d .
C2 C 0.0882(3) 0.7521(5) 0.4642(3) 0.0226(15) Uani 1 1 d .
C3 C 0.07102(19) 0.7909(3) 0.51099(18) 0.0220(15) Uani 1 1 d G
C4 C 0.04024(19) 0.7367(2) 0.5368(2) 0.0280(16) Uani 1 1 d G
H4 H 0.0296 0.6744 0.5232 0.034 Uiso 1 1 calc R
C5 C 0.02506(19) 0.7736(3) 0.5825(2) 0.038(2) Uani 1 1 d G
H5 H 0.0040 0.7365 0.6002 0.046 Uiso 1 1 calc R
C6 C 0.0407(2) 0.8647(3) 0.6024(2) 0.0333(18) Uani 1 1 d G
H6 H 0.0303 0.8899 0.6336 0.040 Uiso 1 1 calc R
C7 C 0.0715(2) 0.9189(2) 0.5765(2) 0.040(2) Uani 1 1 d G
H7 H 0.0821 0.9812 0.5901 0.048 Uiso 1 1 calc R
C8 C 0.08663(19) 0.8820(3) 0.5309(2) 0.0273(16) Uani 1 1 d G
H8 H 0.1077 0.9191 0.5132 0.033 Uiso 1 1 calc R
C9 C 0.1752(3) 0.7128(4) 0.3276(3) 0.0217(15) Uani 1 1 d .
C10 C 0.1938(3) 0.7483(5) 0.2931(4) 0.0256(16) Uani 1 1 d .
C11 C 0.21357(19) 0.7876(3) 0.24800(19) 0.0252(16) Uani 1 1 d G
C12 C 0.2022(2) 0.8805(3) 0.2305(2) 0.0351(19) Uani 1 1 d G
H12 H 0.1812 0.9185 0.2477 0.042 Uiso 1 1 calc R
C13 C 0.2215(2) 0.9176(2) 0.1879(2) 0.0365(19) Uani 1 1 d G
H13 H 0.2138 0.9811 0.1759 0.044 Uiso 1 1 calc R
C14 C 0.2523(2) 0.8620(3) 0.1628(2) 0.0333(18) Uani 1 1 d G
H14 H 0.2655 0.8873 0.1336 0.040 Uiso 1 1 calc R
C15 C 0.2637(2) 0.7691(3) 0.1802(2) 0.0295(16) Uani 1 1 d G
H15 H 0.2847 0.7311 0.1631 0.035 Uiso 1 1 calc R
C16 C 0.24431(19) 0.7320(2) 0.2229(2) 0.0283(16) Uani 1 1 d G
H16 H 0.2521 0.6685 0.2348 0.034 Uiso 1 1 calc R
C17 C 0.0794(3) 0.5434(5) 0.3241(3) 0.0212(15) Uani 1 1 d .
C18 C 0.0566(3) 0.4695(5) 0.3024(3) 0.0239(15) Uani 1 1 d .
C19 C 0.03522(16) 0.3762(2) 0.28085(19) 0.0251(14) Uani 1 1 d G
C20 C -0.02283(15) 0.3600(2) 0.23654(19) 0.0327(15) Uani 1 1 d G
H20 H -0.0500 0.4105 0.2203 0.039 Uiso 1 1 calc R
C21 C -0.04116(17) 0.2699(3) 0.2160(2) 0.0441(19) Uani 1 1 d G
H21 H -0.0808 0.2589 0.1857 0.053 Uiso 1 1 calc R
C22 C -0.0014(2) 0.1960(2) 0.2397(2) 0.048(2) Uani 1 1 d G
H22 H -0.0140 0.1345 0.2256 0.057 Uiso 1 1 calc R
C23 C 0.0566(2) 0.2122(2) 0.2840(3) 0.057(2) Uani 1 1 d G
H23 H 0.0838 0.1617 0.3002 0.068 Uiso 1 1 calc R
C24 C 0.07494(14) 0.3023(3) 0.3046(2) 0.0416(18) Uani 1 1 d G
H24 H 0.1146 0.3133 0.3349 0.050 Uiso 1 1 calc R
C25 C 0.2032(3) 0.5467(5) 0.4367(3) 0.0221(15) Uani 1 1 d .
C26 C 0.2320(3) 0.4791(5) 0.4637(3) 0.0202(14) Uani 1 1 d .
C27 C 0.26387(15) 0.3960(2) 0.49412(18) 0.0217(13) Uani 1 1 d G
C28 C 0.23729(13) 0.3086(3) 0.47864(18) 0.0283(14) Uani 1 1 d G
H28 H 0.1974 0.3028 0.4477 0.034 Uiso 1 1 calc R
C29 C 0.26912(18) 0.2298(2) 0.5085(2) 0.0428(19) Uani 1 1 d G
H29 H 0.2510 0.1701 0.4979 0.051 Uiso 1 1 calc R
C30 C 0.32753(18) 0.2382(2) 0.5538(2) 0.0369(17) Uani 1 1 d G
H30 H 0.3493 0.1843 0.5741 0.044 Uiso 1 1 calc R
C31 C 0.35410(13) 0.3256(3) 0.56924(18) 0.0389(16) Uani 1 1 d G
H31 H 0.3940 0.3314 0.6002 0.047 Uiso 1 1 calc R
C32 C 0.32227(16) 0.4044(2) 0.53942(19) 0.0325(15) Uani 1 1 d G
H32 H 0.3404 0.4641 0.5500 0.039 Uiso 1 1 calc R
C33 C 0.7038(3) 0.9781(5) 0.2894(4) 0.0288(17) Uani 1 1 d .
H33A H 0.6806 1.0369 0.2801 0.035 Uiso 1 1 calc R
H33B H 0.7079 0.9553 0.3302 0.035 Uiso 1 1 calc R
C34 C 0.6721(3) 0.9071(5) 0.2405(4) 0.0277(17) Uani 1 1 d .
H34A H 0.6292 0.9028 0.2334 0.033 Uiso 1 1 calc R
H34B H 0.6740 0.9249 0.2011 0.033 Uiso 1 1 calc R
C35 C 0.6698(3) 0.7448(5) 0.2214(4) 0.0283(17) Uani 1 1 d .
H35A H 0.6742 0.7487 0.1819 0.034 Uiso 1 1 calc R
H35B H 0.6265 0.7473 0.2124 0.034 Uiso 1 1 calc R
C36 C 0.6970(3) 0.6572(4) 0.2544(4) 0.0290(17) Uani 1 1 d .
H36A H 0.6961 0.6566 0.2957 0.035 Uiso 1 1 calc R
H36B H 0.6740 0.6029 0.2307 0.035 Uiso 1 1 calc R
C37 C 0.7959(3) 0.5984(5) 0.3121(4) 0.0344(19) Uani 1 1 d .
H37A H 0.8313 0.5777 0.3052 0.041 Uiso 1 1 calc R
H37B H 0.7737 0.5421 0.3148 0.041 Uiso 1 1 calc R
C38 C 0.8171(3) 0.6489(5) 0.3715(4) 0.0301(17) Uani 1 1 d .
H38A H 0.7821 0.6718 0.3782 0.036 Uiso 1 1 calc R
H38B H 0.8404 0.6061 0.4057 0.036 Uiso 1 1 calc R
C39 C 0.8772(3) 0.7751(5) 0.4274(3) 0.0300(17) Uani 1 1 d .
H39A H 0.9045 0.7345 0.4610 0.036 Uiso 1 1 calc R
H39B H 0.8438 0.7945 0.4381 0.036 Uiso 1 1 calc R
C40 C 0.9110(3) 0.8597(5) 0.4219(4) 0.0301(17) Uani 1 1 d .
H40A H 0.9291 0.8912 0.4626 0.036 Uiso 1 1 calc R
H40B H 0.9442 0.8395 0.4112 0.036 Uiso 1 1 calc R
C41 C 0.8347(3) 0.9745(5) 0.3949(3) 0.0258(16) Uani 1 1 d .
H41A H 0.8577 1.0082 0.4340 0.031 Uiso 1 1 calc R
H41B H 0.8068 0.9308 0.4020 0.031 Uiso 1 1 calc R
C42 C 0.7997(3) 1.0423(5) 0.3449(3) 0.0232(15) Uani 1 1 d .
H42A H 0.7745 1.0819 0.3588 0.028 Uiso 1 1 calc R
H42B H 0.8278 1.0832 0.3360 0.028 Uiso 1 1 calc R
C43 C 0.9596(3) 0.7106(5) 0.3049(4) 0.0330(17) Uani 1 1 d .
H43A H 0.9905 0.6635 0.3085 0.040 Uiso 1 1 calc R
H43B H 0.9599 0.7188 0.3464 0.040 Uiso 1 1 calc R
C44 C 0.9759(2) 0.8010(5) 0.2846(3) 0.0373(16) Uani 1 1 d .
H44A H 1.0165 0.8208 0.3143 0.045 Uiso 1 1 calc R
H44B H 0.9764 0.7937 0.2434 0.045 Uiso 1 1 calc R
C45 C 0.9405(3) 0.9560(5) 0.2597(3) 0.0319(17) Uani 1 1 d .
H45A H 0.9545 0.9483 0.2264 0.038 Uiso 1 1 calc R
H45B H 0.9711 0.9923 0.2936 0.038 Uiso 1 1 calc R
C46 C 0.8815(3) 1.0071(4) 0.2351(3) 0.0302(15) Uani 1 1 d .
H46A H 0.8645 1.0080 0.2663 0.036 Uiso 1 1 calc R
H46B H 0.8873 1.0722 0.2249 0.036 Uiso 1 1 calc R
C47 C 0.7832(3) 0.9977(5) 0.1587(4) 0.0354(17) Uani 1 1 d .
H47A H 0.7822 1.0604 0.1410 0.042 Uiso 1 1 calc R
H47B H 0.7692 1.0029 0.1921 0.042 Uiso 1 1 calc R
C48 C 0.7444(3) 0.9332(5) 0.1104(4) 0.047(2) Uani 1 1 d .
H48A H 0.7025 0.9568 0.0931 0.056 Uiso 1 1 calc R
H48B H 0.7579 0.9310 0.0765 0.056 Uiso 1 1 calc R
C49 C 0.7270(3) 0.7761(6) 0.0856(4) 0.041(2) Uani 1 1 d .
H49A H 0.7440 0.7904 0.0553 0.049 Uiso 1 1 calc R
H49B H 0.6826 0.7756 0.0635 0.049 Uiso 1 1 calc R
C50 C 0.7491(3) 0.6822(6) 0.1148(4) 0.049(2) Uani 1 1 d .
H50A H 0.7333 0.6677 0.1459 0.058 Uiso 1 1 calc R
H50B H 0.7364 0.6325 0.0830 0.058 Uiso 1 1 calc R
C51 C 0.8421(3) 0.6056(5) 0.1728(4) 0.0384(18) Uani 1 1 d .
H51A H 0.8413 0.5595 0.1415 0.046 Uiso 1 1 calc R
H51B H 0.8213 0.5782 0.1969 0.046 Uiso 1 1 calc R
C52 C 0.9038(3) 0.6276(4) 0.2137(3) 0.0344(16) Uani 1 1 d .
H52A H 0.9276 0.5698 0.2282 0.041 Uiso 1 1 calc R
H52B H 0.9225 0.6660 0.1918 0.041 Uiso 1 1 calc R
C53 C 0.9912(3) 0.0927(5) 0.4547(3) 0.0253(15) Uani 1 1 d .
H53A H 0.9581 0.0742 0.4661 0.030 Uiso 1 1 calc R
H53B H 1.0124 0.0354 0.4517 0.030 Uiso 1 1 calc R
C54 C 0.9651(3) 0.1400(5) 0.3927(4) 0.0313(18) Uani 1 1 d .
H54A H 0.9978 0.1609 0.3814 0.038 Uiso 1 1 calc R
H54B H 0.9391 0.0960 0.3607 0.038 Uiso 1 1 calc R
C55 C 0.9090(3) 0.2683(5) 0.3404(3) 0.0300(17) Uani 1 1 d .
H55A H 0.8816 0.2288 0.3061 0.036 Uiso 1 1 calc R
H55B H 0.9431 0.2873 0.3307 0.036 Uiso 1 1 calc R
C56 C 0.8761(3) 0.3525(5) 0.3466(3) 0.0273(16) Uani 1 1 d .
H56A H 0.8576 0.3841 0.3060 0.033 Uiso 1 1 calc R
H56B H 0.8431 0.3323 0.3578 0.033 Uiso 1 1 calc R
C57 C 0.9527(3) 0.4687(5) 0.3731(3) 0.0270(16) Uani 1 1 d .
H57A H 0.9296 0.5028 0.3342 0.032 Uiso 1 1 calc R
H57B H 0.9811 0.4260 0.3662 0.032 Uiso 1 1 calc R
C58 C 0.9860(3) 0.5350(5) 0.4235(3) 0.0262(16) Uani 1 1 d .
H58A H 1.0091 0.5784 0.4093 0.031 Uiso 1 1 calc R
H58B H 0.9567 0.5721 0.4331 0.031 Uiso 1 1 calc R
C59 C 1.0846(3) 0.4777(4) 0.4789(3) 0.0211(15) Uani 1 1 d .
H59A H 1.1071 0.5371 0.4902 0.025 Uiso 1 1 calc R
H59B H 1.0808 0.4592 0.4373 0.025 Uiso 1 1 calc R
C60 C 1.1168(3) 0.4057(4) 0.5239(3) 0.0246(16) Uani 1 1 d .
H60A H 1.1597 0.4049 0.5309 0.030 Uiso 1 1 calc R
H60B H 1.1146 0.4188 0.5638 0.030 Uiso 1 1 calc R
C61 C 1.1205(3) 0.2412(5) 0.5368(3) 0.0252(16) Uani 1 1 d .
H61A H 1.1191 0.2440 0.5779 0.030 Uiso 1 1 calc R
H61B H 1.1632 0.2418 0.5431 0.030 Uiso 1 1 calc R
C62 C 1.0904(3) 0.1547(5) 0.5037(4) 0.0345(19) Uani 1 1 d .
H62A H 1.0882 0.1551 0.4612 0.041 Uiso 1 1 calc R
H62B H 1.1138 0.0995 0.5256 0.041 Uiso 1 1 calc R
C63 C 1.0059(4) 0.1397(5) 0.6257(3) 0.0483(19) Uani 1 1 d .
H63A H 1.0255 0.1124 0.6677 0.058 Uiso 1 1 calc R
H63B H 1.0203 0.1046 0.5986 0.058 Uiso 1 1 calc R
C64 C 0.9430(5) 0.1266(7) 0.6037(5) 0.072(3) Uani 1 1 d .
H64A H 0.9281 0.1586 0.6315 0.087 Uiso 1 1 calc R
H64B H 0.9340 0.0594 0.6036 0.087 Uiso 1 1 calc R
C65 C 0.8500(3) 0.1728(5) 0.5222(4) 0.0428(19) Uani 1 1 d .
H65A H 0.8410 0.2033 0.5548 0.051 Uiso 1 1 calc R
H65B H 0.8307 0.1106 0.5139 0.051 Uiso 1 1 calc R
C66 C 0.8259(3) 0.2291(5) 0.4656(4) 0.0349(18) Uani 1 1 d .
H66A H 0.8338 0.1965 0.4330 0.042 Uiso 1 1 calc R
H66B H 0.7817 0.2343 0.4513 0.042 Uiso 1 1 calc R
C67 C 0.8319(3) 0.3789(4) 0.5089(4) 0.049(2) Uani 1 1 d .
H67A H 0.8423 0.3507 0.5500 0.059 Uiso 1 1 calc R
H67B H 0.7876 0.3865 0.4884 0.059 Uiso 1 1 calc R
C68 C 0.8610(3) 0.4703(5) 0.5161(4) 0.0336(18) Uani 1 1 d .
H68A H 0.8573 0.4937 0.4755 0.040 Uiso 1 1 calc R
H68B H 0.8416 0.5157 0.5335 0.040 Uiso 1 1 calc R
C69 C 0.9553(3) 0.5196(5) 0.5862(4) 0.050(2) Uani 1 1 d .
H69A H 0.9365 0.5494 0.6113 0.059 Uiso 1 1 calc R
H69B H 0.9564 0.5674 0.5567 0.059 Uiso 1 1 calc R
C70 C 1.0166(3) 0.5018(6) 0.6273(5) 0.079(4) Uani 1 1 d .
H70A H 1.0414 0.5539 0.6235 0.095 Uiso 1 1 calc R
H70B H 1.0195 0.5030 0.6701 0.095 Uiso 1 1 calc R
C72 C 1.0512(3) 0.2777(6) 0.6763(4) 0.040(2) Uani 1 1 d .
H72A H 1.0876 0.2419 0.7023 0.048 Uiso 1 1 calc R
H72B H 1.0248 0.2784 0.6987 0.048 Uiso 1 1 calc R
C73 C 0.7052(4) 0.4874(10) 0.3938(6) 0.125(6) Uani 1 1 d .
H73A H 0.7329 0.5410 0.4095 0.150 Uiso 1 1 calc R
H73B H 0.7290 0.4314 0.3943 0.150 Uiso 1 1 calc R
C75 C 0.6133(4) 0.4550(5) 0.3277(4) 0.047(2) Uani 1 1 d .
H75A H 0.6218 0.3883 0.3243 0.056 Uiso 1 1 calc R
H75B H 0.5763 0.4722 0.2911 0.056 Uiso 1 1 calc R
C74 C 0.6589(3) 0.5063(4) 0.3300(4) 0.0415(18) Uani 1 1 d .
H74A H 0.6480 0.5731 0.3242 0.050 Uiso 1 1 calc R
H74B H 0.6730 0.4866 0.2984 0.050 Uiso 1 1 calc R
C76 C 0.6045(3) 0.4709(6) 0.3848(4) 0.0449(19) Uani 1 1 d .
H76A H 0.5815 0.4198 0.3928 0.054 Uiso 1 1 calc R
H76B H 0.5841 0.5310 0.3836 0.054 Uiso 1 1 calc R
C71 C 1.0698(5) 0.3698(5) 0.6752(4) 0.084(3) Uani 1 1 d .
H71A H 1.1136 0.3692 0.6866 0.100 Uiso 1 1 calc R
H71B H 1.0634 0.4048 0.7079 0.100 Uiso 1 1 calc R

loop_
_atom_site_aniso_label
_atom_site_aniso_U_11
_atom_site_aniso_U_22
_atom_site_aniso_U_33
_atom_site_aniso_U_23
_atom_site_aniso_U_13
_atom_site_aniso_U_12
Zn1 0.0184(2) 0.0176(3) 0.0165(3) 0.0001(4) 0.0050(2) 0.0009(3)
K1 0.0184(6) 0.0231(7) 0.0204(8) 0.0042(6) 0.0061(6) 0.0003(5)
K2 0.0183(6) 0.0231(7) 0.0160(8) -0.0032(6) 0.0056(5) -0.0019(6)
O1 0.020(2) 0.030(2) 0.014(3) -0.003(2) 0.0030(19) 0.0024(19)
O2 0.0196(19) 0.025(2) 0.028(3) -0.005(2) 0.004(2) 0.0058(19)
O3 0.022(2) 0.027(3) 0.028(3) 0.000(2) 0.012(2) 0.001(2)
O4 0.028(2) 0.026(2) 0.019(3) 0.003(2) 0.010(2) -0.0025(19)
O5 0.0205(19) 0.030(3) 0.019(3) 0.003(2) 0.0075(19) 0.0047(19)
O6 0.036(2) 0.030(2) 0.035(3) 0.005(2) 0.020(2) 0.0083(19)
O7 0.032(2) 0.039(3) 0.038(3) 0.002(2) 0.022(2) 0.003(2)
O8 0.045(3) 0.038(3) 0.026(3) -0.012(2) 0.012(2) -0.010(2)
O9 0.031(2) 0.056(3) 0.024(3) 0.011(2) 0.010(2) 0.004(2)
O10 0.034(2) 0.064(3) 0.037(3) -0.020(3) 0.022(2) -0.023(2)
O11 0.026(2) 0.021(2) 0.022(3) -0.002(2) 0.008(2) -0.0029(19)
O12 0.028(2) 0.031(3) 0.018(3) 0.000(2) 0.009(2) 0.0023(19)
O13 0.024(2) 0.028(3) 0.019(3) 0.002(2) 0.004(2) -0.006(2)
O14 0.017(2) 0.025(2) 0.027(3) 0.001(2) 0.009(2) 0.0027(18)
O15 0.0201(19) 0.022(2) 0.021(3) 0.006(2) 0.001(2) -0.0001(19)
O16 0.212(7) 0.040(3) 0.058(5) 0.014(3) -0.043(5) -0.028(4)
O17 0.038(2) 0.040(3) 0.040(3) 0.013(2) 0.025(2) 0.011(2)
O18 0.0197(19) 0.035(3) 0.030(3) 0.000(2) 0.0042(19) -0.0066(19)
O19 0.029(3) 0.105(6) 0.176(9) -0.112(6) -0.011(4) 0.018(3)
O20 0.032(2) 0.041(3) 0.017(3) -0.001(2) 0.008(2) 0.004(2)
O21 0.096(7) 0.42(2) 0.172(15) 0.002(13) 0.044(9) -0.049(11)
C1 0.024(3) 0.025(4) 0.025(4) 0.004(3) 0.005(3) -0.001(3)
C2 0.021(3) 0.022(4) 0.021(4) 0.002(3) 0.005(3) 0.005(3)
C3 0.015(3) 0.027(4) 0.017(4) 0.000(3) 0.001(3) 0.009(3)
C4 0.025(3) 0.029(4) 0.026(4) -0.007(3) 0.007(3) -0.002(3)
C5 0.027(3) 0.047(5) 0.042(6) 0.003(4) 0.016(4) -0.002(3)
C6 0.038(4) 0.042(4) 0.020(4) 0.002(4) 0.013(3) 0.015(3)
C7 0.057(5) 0.029(4) 0.040(5) 0.001(4) 0.025(4) 0.015(4)
C8 0.040(4) 0.023(4) 0.020(4) 0.002(3) 0.013(3) 0.006(3)
C9 0.014(3) 0.025(4) 0.020(4) 0.004(3) 0.001(3) -0.002(3)
C10 0.017(3) 0.025(4) 0.029(5) 0.006(3) 0.003(3) 0.000(3)
C11 0.021(3) 0.025(4) 0.022(4) -0.003(3) 0.001(3) -0.005(3)
C12 0.041(4) 0.022(4) 0.047(6) 0.003(4) 0.023(4) -0.004(3)
C13 0.042(4) 0.026(4) 0.044(5) 0.013(4) 0.021(4) 0.005(3)
C14 0.038(4) 0.040(4) 0.022(4) 0.001(4) 0.013(3) -0.009(3)
C15 0.036(4) 0.032(4) 0.020(4) -0.001(3) 0.012(3) 0.001(3)
C16 0.024(3) 0.029(4) 0.027(4) -0.003(3) 0.005(3) -0.002(3)
C17 0.016(3) 0.029(4) 0.016(4) -0.005(3) 0.003(3) 0.000(3)
C18 0.021(3) 0.027(4) 0.022(4) 0.001(3) 0.008(3) -0.003(3)
C19 0.029(3) 0.030(3) 0.018(4) -0.002(3) 0.011(3) -0.010(3)
C20 0.042(3) 0.032(4) 0.022(4) -0.004(3) 0.011(3) -0.012(3)
C21 0.055(4) 0.045(4) 0.032(5) -0.014(4) 0.018(4) -0.026(4)
C22 0.074(5) 0.031(4) 0.064(6) -0.013(4) 0.054(5) -0.021(4)
C23 0.075(5) 0.028(4) 0.095(8) 0.003(4) 0.062(6) 0.003(4)
C24 0.039(4) 0.030(4) 0.055(6) 0.010(4) 0.019(4) 0.005(3)
C25 0.028(3) 0.028(4) 0.014(4) -0.007(3) 0.013(3) -0.005(3)
C26 0.022(3) 0.023(3) 0.014(4) 0.000(3) 0.007(3) -0.004(3)
C27 0.029(3) 0.027(3) 0.013(3) 0.003(3) 0.012(3) 0.005(3)
C28 0.031(3) 0.027(3) 0.025(4) 0.002(3) 0.010(3) 0.004(3)
C29 0.056(4) 0.025(4) 0.056(6) -0.001(4) 0.032(4) 0.000(3)
C30 0.052(4) 0.030(4) 0.034(4) 0.015(3) 0.023(4) 0.022(3)
C31 0.036(3) 0.043(4) 0.030(4) 0.018(3) 0.006(3) 0.011(3)
C32 0.034(3) 0.025(3) 0.028(4) 0.010(3) 0.002(3) 0.001(3)
C33 0.022(3) 0.030(4) 0.036(5) -0.005(3) 0.014(3) 0.002(3)
C34 0.018(3) 0.030(4) 0.033(5) 0.004(3) 0.008(3) 0.010(3)
C35 0.015(3) 0.034(4) 0.033(5) -0.009(3) 0.007(3) 0.000(3)
C36 0.027(3) 0.022(4) 0.042(5) -0.003(3) 0.018(3) -0.001(3)
C37 0.035(4) 0.021(4) 0.049(6) -0.006(4) 0.019(4) -0.004(3)
C38 0.030(3) 0.035(4) 0.027(4) 0.014(3) 0.013(3) 0.001(3)
C39 0.036(4) 0.037(4) 0.008(4) 0.001(3) 0.000(3) 0.012(3)
C40 0.023(3) 0.032(4) 0.031(5) -0.004(3) 0.007(3) -0.002(3)
C41 0.023(3) 0.027(4) 0.023(4) -0.003(3) 0.005(3) 0.000(3)
C42 0.024(3) 0.022(3) 0.023(4) 0.000(3) 0.010(3) 0.000(3)
C43 0.027(3) 0.042(4) 0.033(5) 0.007(3) 0.015(3) 0.014(3)
C44 0.017(3) 0.055(4) 0.033(4) 0.001(3) 0.004(3) 0.000(3)
C45 0.040(3) 0.034(4) 0.030(4) -0.016(3) 0.022(3) -0.012(3)
C46 0.050(4) 0.022(3) 0.022(4) -0.013(3) 0.018(3) 0.005(3)
C47 0.029(3) 0.034(4) 0.040(5) 0.016(3) 0.013(3) 0.015(3)
C48 0.032(3) 0.044(4) 0.065(6) 0.012(4) 0.021(4) 0.003(3)
C49 0.027(3) 0.070(6) 0.014(4) -0.011(4) -0.003(3) 0.000(4)
C50 0.021(3) 0.068(5) 0.048(5) 0.003(4) 0.005(3) -0.031(3)
C51 0.051(4) 0.030(4) 0.035(5) -0.008(3) 0.019(4) -0.004(3)
C52 0.044(4) 0.030(3) 0.043(5) 0.008(3) 0.032(4) 0.008(3)
C53 0.026(3) 0.024(4) 0.025(4) -0.007(3) 0.009(3) -0.008(3)
C54 0.029(3) 0.032(4) 0.033(5) -0.009(4) 0.014(3) -0.006(3)
C55 0.034(4) 0.038(4) 0.013(4) -0.005(3) 0.004(3) -0.006(3)
C56 0.028(3) 0.032(4) 0.010(4) 0.004(3) -0.003(3) -0.007(3)
C57 0.030(3) 0.032(4) 0.022(4) 0.007(3) 0.014(3) 0.002(3)
C58 0.022(3) 0.024(3) 0.030(4) 0.011(3) 0.009(3) -0.001(3)
C59 0.017(3) 0.023(3) 0.022(4) 0.001(3) 0.006(3) -0.004(3)
C60 0.017(3) 0.026(4) 0.026(4) -0.003(3) 0.005(3) -0.003(3)
C61 0.020(3) 0.026(4) 0.025(4) 0.007(3) 0.005(3) 0.005(3)
C62 0.025(3) 0.032(4) 0.043(5) 0.000(4) 0.011(4) 0.006(3)
C63 0.074(5) 0.035(4) 0.019(4) 0.009(3) 0.002(4) -0.011(4)
C64 0.084(6) 0.081(7) 0.081(8) 0.057(6) 0.064(6) 0.040(6)
C65 0.038(3) 0.032(4) 0.068(6) 0.004(4) 0.031(4) -0.003(3)
C66 0.028(3) 0.045(4) 0.025(4) -0.005(4) 0.005(3) -0.013(3)
C67 0.051(4) 0.033(4) 0.076(7) -0.003(4) 0.038(5) 0.001(3)
C68 0.032(3) 0.023(3) 0.041(5) -0.002(3) 0.011(3) 0.005(3)
C69 0.046(4) 0.030(4) 0.054(6) -0.010(4) 0.003(4) 0.012(3)
C70 0.038(4) 0.046(5) 0.101(9) -0.029(6) -0.024(5) -0.001(4)
C72 0.027(3) 0.061(5) 0.022(5) -0.005(4) -0.001(3) -0.016(3)
C73 0.031(4) 0.221(14) 0.141(11) 0.138(11) 0.056(6) 0.047(6)
C75 0.080(5) 0.030(3) 0.054(6) -0.015(4) 0.051(5) -0.011(4)
C74 0.056(4) 0.030(3) 0.062(6) 0.005(3) 0.047(4) -0.003(3)
C76 0.031(4) 0.076(5) 0.034(5) -0.008(4) 0.019(4) 0.005(4)
C71 0.143(9) 0.037(5) 0.022(5) 0.000(4) -0.015(5) -0.009(5)

loop_
_atom_type_symbol
_atom_type_description
_atom_type_scat_dispersion_real
_atom_type_scat_dispersion_imag
_atom_type_scat_source
C C 0.0033 0.0016 'International Tables Vol C Tables 4.2.6.8 and 6.1.1.4'
H H 0.0000 0.0000 'International Tables Vol C Tables 4.2.6.8 and 6.1.1.4'
O O 0.0106 0.0060 'International Tables Vol C Tables 4.2.6.8 and 6.1.1.4'
K K 0.2009 0.2494 'International Tables Vol C Tables 4.2.6.8 and 6.1.1.4'
Zn Zn 0.2839 1.4301 'International Tables Vol C Tables 4.2.6.8 and 6.1.1.4'

loop_
_geom_angle_atom_site_label_1
_geom_angle_atom_site_label_2
_geom_angle_atom_site_label_3
_geom_angle
C9 Zn1 C1 115.66(18)
C9 Zn1 C25 111.4(2)
C1 Zn1 C25 109.7(3)
C9 Zn1 C17 109.7(3)
C1 Zn1 C17 111.1(2)
C25 Zn1 C17 97.78(18)
O7 K1 O9 108.76(14)
O7 K1 O3 136.27(13)
O9 K1 O3 92.73(14)
O7 K1 O4 92.04(14)
O9 K1 O4 155.09(14)
O3 K1 O4 62.42(14)
O7 K1 O6 60.74(12)
O9 K1 O6 106.23(14)
O3 K1 O6 77.05(13)
O4 K1 O6 71.59(13)
O7 K1 O2 159.28(14)
O9 K1 O2 80.72(13)
O3 K1 O2 58.77(13)
O4 K1 O2 84.34(13)
O6 K1 O2 135.69(13)
O7 K1 O8 58.64(14)
O9 K1 O8 56.88(13)
O3 K1 O8 148.16(15)
O4 K1 O8 147.81(13)
O6 K1 O8 100.90(13)
O2 K1 O8 117.96(14)
O7 K1 O5 68.32(13)
O9 K1 O5 140.31(14)
O3 K1 O5 117.04(14)
O4 K1 O5 59.82(13)
O6 K1 O5 105.69(13)
O2 K1 O5 92.47(13)
O8 K1 O5 94.30(13)
O7 K1 O1 104.03(13)
O9 K1 O1 90.09(13)
O3 K1 O1 113.83(12)
O4 K1 O1 98.21(14)
O6 K1 O1 160.32(13)
O2 K1 O1 56.64(12)
O8 K1 O1 78.57(13)
O5 K1 O1 55.06(11)
O7 K1 O10 90.23(12)
O9 K1 O10 52.63(14)
O3 K1 O10 72.89(13)
O4 K1 O10 115.79(14)
O6 K1 O10 54.64(13)
O2 K1 O10 109.73(12)
O8 K1 O10 80.11(13)
O5 K1 O10 157.20(11)
O1 K1 O10 142.72(13)
O18 K2 O12 76.86(13)
O18 K2 O20 114.09(13)
O12 K2 O20 169.05(12)
O18 K2 O11 118.12(13)
O12 K2 O11 60.46(14)
O20 K2 O11 111.85(13)
O18 K2 O19 59.45(15)
O12 K2 O19 131.86(16)
O20 K2 O19 58.18(15)
O11 K2 O19 158.4(3)
O18 K2 O15 161.44(14)
O12 K2 O15 86.76(13)
O20 K2 O15 82.39(13)
O11 K2 O15 58.47(12)
O19 K2 O15 131.25(17)
O18 K2 O13 69.31(13)
O12 K2 O13 60.86(14)
O20 K2 O13 121.53(13)
O11 K2 O13 115.92(14)
O19 K2 O13 84.1(2)
O15 K2 O13 95.20(13)
O18 K2 O16 104.0(2)
O12 K2 O16 122.00(18)
O20 K2 O16 57.22(16)
O11 K2 O16 70.0(2)
O19 K2 O16 89.4(3)
O15 K2 O16 92.0(2)
O13 K2 O16 172.5(2)
O18 K2 O14 116.96(12)
O12 K2 O14 104.18(14)
O20 K2 O14 71.29(14)
O11 K2 O14 115.52(12)
O19 K2 O14 80.9(2)
O15 K2 O14 58.45(12)
O13 K2 O14 59.00(12)
O16 K2 O14 123.83(18)
O18 K2 O17 58.16(12)
O12 K2 O17 79.63(14)
O20 K2 O17 105.92(14)
O11 K2 O17 71.11(12)
O19 K2 O17 92.5(2)
O15 K2 O17 127.74(12)
O13 K2 O17 119.81(13)
O16 K2 O17 56.44(19)
O14 K2 O17 173.31(12)
C42 O1 C33 110.3(5)
C42 O1 K1 116.6(3)
C33 O1 K1 113.4(3)
C35 O2 C34 112.0(5)
C35 O2 K1 103.6(3)
C34 O2 K1 111.0(3)
C37 O3 C36 113.3(5)
C37 O3 K1 109.1(4)
C36 O3 K1 118.9(3)
C39 O4 C38 113.4(6)
C39 O4 K1 121.1(4)
C38 O4 K1 114.7(4)
C41 O5 C40 113.6(5)
C41 O5 K1 115.9(4)
C40 O5 K1 105.8(4)
C52 O6 C43 113.2(5)
C52 O6 K1 126.0(4)
C43 O6 K1 106.5(3)
C44 O7 C45 115.3(5)
C44 O7 K1 120.6(4)
C45 O7 K1 116.3(3)
C46 O8 C47 112.3(5)
C46 O8 K1 91.5(4)
C47 O8 K1 93.4(4)
C48 O9 C49 112.3(6)
C48 O9 K1 117.1(5)
C49 O9 K1 126.7(4)
C50 O10 C51 113.7(5)
C50 O10 K1 95.7(4)
C51 O10 K1 102.6(4)
C62 O11 C53 114.9(5)
C62 O11 K2 118.1(4)
C53 O11 K2 110.3(4)
C55 O12 C54 110.3(6)
C55 O12 K2 117.3(4)
C54 O12 K2 117.5(4)
C57 O13 C56 113.9(5)
C57 O13 K2 112.7(4)
C56 O13 K2 108.7(4)
C58 O14 C59 111.7(5)
C58 O14 K2 113.4(3)
C59 O14 K2 115.1(3)
C61 O15 C60 114.8(5)
C61 O15 K2 105.0(3)
C60 O15 K2 105.6(3)
C72 O16 C63 125.8(8)
C72 O16 K2 120.9(6)
C63 O16 K2 112.4(5)
C65 O17 C64 113.9(6)
C65 O17 K2 115.2(4)
C64 O17 K2 117.0(5)
C67 O18 C66 113.5(5)
C67 O18 K2 114.0(4)
C66 O18 K2 113.5(4)
C69 O19 C68 127.6(7)
C69 O19 K2 113.1(5)
C68 O19 K2 110.5(5)
C70 O20 C71 112.2(7)
C70 O20 K2 115.9(4)
C71 O20 K2 119.3(4)
C73 O21 C76 103.4(11)
C2 C1 Zn1 170.5(6)
C1 C2 C3 175.0(7)
C4 C3 C8 120.0
C4 C3 C2 120.2(4)
C8 C3 C2 119.7(4)
C3 C4 C5 120.0
C4 C5 C6 120.0
C7 C6 C5 120.0
C6 C7 C8 120.0
C7 C8 C3 120.0
C10 C9 Zn1 173.1(6)
C9 C10 C11 176.3(7)
C12 C11 C16 120.0
C12 C11 C10 120.3(4)
C16 C11 C10 119.7(4)
C11 C12 C13 120.0
C14 C13 C12 120.0
C13 C14 C15 120.0
C16 C15 C14 120.0
C15 C16 C11 120.0
C18 C17 Zn1 160.5(6)
C17 C18 C19 173.9(7)
C20 C19 C24 120.0
C20 C19 C18 121.7(4)
C24 C19 C18 118.3(4)
C19 C20 C21 120.0
C22 C21 C20 120.0
C21 C22 C23 120.0
C24 C23 C22 120.0
C23 C24 C19 120.0
C26 C25 Zn1 167.3(6)
C25 C26 C27 177.2(7)
C28 C27 C32 120.0
C28 C27 C26 121.3(3)
C32 C27 C26 118.7(3)
C29 C28 C27 120.0
C28 C29 C30 120.0
C29 C30 C31 120.0
C30 C31 C32 120.0
C31 C32 C27 120.0
O1 C33 C34 107.9(5)
O2 C34 C33 107.8(6)
O2 C35 C36 106.5(6)
O3 C36 C35 108.2(5)
O3 C37 C38 113.4(6)
O4 C38 C37 110.4(6)
O4 C39 C40 110.4(6)
O5 C40 C39 113.6(5)
O5 C41 C42 109.1(6)
O1 C42 C41 110.0(5)
O6 C43 C44 113.2(6)
O7 C44 C43 108.6(5)
O7 C45 C46 109.5(5)
O8 C46 C45 107.4(5)
O8 C47 C48 107.4(5)
O9 C48 C47 111.9(7)
O9 C49 C50 108.6(6)
O10 C50 C49 104.9(5)
O10 C51 C52 109.0(6)
O6 C52 C51 107.1(5)
O11 C53 C54 112.4(6)
O12 C54 C53 108.5(6)
O12 C55 C56 109.2(6)
O13 C56 C55 114.1(5)
O13 C57 C58 107.2(6)
O14 C58 C57 112.4(6)
O14 C59 C60 108.6(5)
O15 C60 C59 108.8(5)
O15 C61 C62 108.4(6)
O11 C62 C61 108.7(6)
O16 C63 C64 115.3(8)
C63 C64 O17 110.0(7)
O17 C65 C66 109.5(5)
O18 C66 C65 113.8(6)
O18 C67 C68 110.1(6)
O19 C68 C67 107.5(7)
O19 C69 C70 124.1(7)
O20 C70 C69 117.3(7)
O16 C72 C71 122.4(8)
C74 C73 O21 105.7(7)
C74 C75 C76 108.5(7)
C75 C74 C73 102.1(7)
C75 C76 O21 99.8(8)
C72 C71 O20 117.6(7)

loop_
_geom_bond_atom_site_label_1
_geom_bond_atom_site_label_2
_geom_bond_distance
Zn1 C9 2.040(7)
Zn1 C1 2.041(8)
Zn1 C25 2.051(7)
Zn1 C17 2.058(7)
K1 O7 2.746(4)
K1 O9 2.773(5)
K1 O3 2.784(4)
K1 O4 2.794(5)
K1 O6 2.853(4)
K1 O2 2.865(4)
K1 O8 2.970(5)
K1 O5 3.014(5)
K1 O1 3.115(4)
K1 O10 3.245(5)
K2 O18 2.796(4)
K2 O12 2.834(5)
K2 O20 2.847(5)
K2 O11 2.851(4)
K2 O19 2.875(6)
K2 O15 2.878(4)
K2 O13 2.891(5)
K2 O16 2.909(7)
K2 O14 2.929(4)
K2 O17 3.030(4)
O1 C42 1.422(8)
O1 C33 1.436(7)
O2 C35 1.429(8)
O2 C34 1.431(8)
O3 C37 1.417(9)
O3 C36 1.436(7)
O4 C39 1.409(8)
O4 C38 1.418(8)
O5 C41 1.408(8)
O5 C40 1.421(8)
O6 C52 1.400(8)
O6 C43 1.415(8)
O7 C44 1.402(7)
O7 C45 1.409(8)
O8 C46 1.379(7)
O8 C47 1.431(7)
O9 C48 1.376(8)
O9 C49 1.426(9)
O10 C50 1.393(7)
O10 C51 1.448(9)
O11 C62 1.407(8)
O11 C53 1.419(8)
O12 C55 1.411(9)
O12 C54 1.423(8)
O13 C57 1.425(7)
O13 C56 1.425(8)
O14 C58 1.425(8)
O14 C59 1.430(7)
O15 C61 1.408(8)
O15 C60 1.415(8)
O16 C72 1.242(10)
O16 C63 1.391(9)
O17 C65 1.423(7)
O17 C64 1.424(11)
O18 C67 1.405(8)
O18 C66 1.420(8)
O19 C69 1.230(9)
O19 C68 1.357(8)
O20 C70 1.377(9)
O20 C71 1.410(9)
O21 C73 1.499(15)
O21 C76 1.545(13)
C1 C2 1.221(10)
C2 C3 1.453(8)
C3 C4 1.3900
C3 C8 1.3900
C4 C5 1.3900
C5 C6 1.3900
C6 C7 1.3900
C7 C8 1.3900
C9 C10 1.202(9)
C10 C11 1.461(8)
C11 C12 1.3900
C11 C16 1.3900
C12 C13 1.3900
C13 C14 1.3900
C14 C15 1.3900
C15 C16 1.3900
C17 C18 1.210(9)
C18 C19 1.453(7)
C19 C20 1.3900
C19 C24 1.3900
C20 C21 1.3900
C21 C22 1.3900
C22 C23 1.3900
C23 C24 1.3900
C25 C26 1.214(9)
C26 C27 1.445(7)
C27 C28 1.3900
C27 C32 1.3900
C28 C29 1.3900
C29 C30 1.3900
C30 C31 1.3900
C31 C32 1.3900
C33 C34 1.498(10)
C35 C36 1.485(10)
C37 C38 1.476(11)
C39 C40 1.505(10)
C41 C42 1.500(9)
C43 C44 1.496(9)
C45 C46 1.502(9)
C47 C48 1.474(11)
C49 C50 1.510(11)
C51 C52 1.449(10)
C53 C54 1.502(11)
C55 C56 1.493(10)
C57 C58 1.481(10)
C59 C60 1.461(9)
C61 C62 1.491(10)
C63 C64 1.415(12)
C65 C66 1.467(10)
C67 C68 1.469(9)
C69 C70 1.429(10)
C72 C71 1.402(11)
C73 C74 1.493(13)
C75 C74 1.317(9)
C75 C76 1.477(10)
